data_4324024
loop_
_publ_author_name
'Donald J. Darensbourg'
'Tara J. Decuir'
'Nicole White Stafford'
'Jeffrey B. Robertson'
'Jennifer D. Draper'
'Joseph H. Reibenspies'
'Agnes Kath\'o'
'Ferenc Jo\'o'

_publ_section_title
;
 Water-Soluble Organometallic Compounds. 6.1Synthesis, Spectral
 Properties, and Crystal Structures of Complexes of
 1,3,5-Triaza-7-phosphaadamantane with Group 10 Metals
;
_journal_name_full 'Inorganic Chemistry'
_journal_page_first 4218
_journal_page_last 4226
_journal_paper_doi 10.1021/ic970238x
_journal_volume 36
_journal_year 1997
_chemical_formula_sum 'C12 H33 Cl2 N6 O6 P2 Pd'
_chemical_formula_weight 596.68
_chemical_name_systematic
;                                                                               
 ?                                                                              
;
_space_group_IT_number 11
_symmetry_cell_setting monoclinic
_symmetry_space_group_name_Hall '-P 2yb'
_symmetry_space_group_name_H-M 'P 1 21/m 1'
_atom_sites_solution_hydrogens geom
_atom_sites_solution_primary direct
_atom_sites_solution_secondary difmap
_audit_creation_method SHELXL
_cell_angle_alpha 90.00
_cell_angle_beta 114.93(4)
_cell_angle_gamma 90.00
_cell_formula_units_Z 2
_cell_length_a 12.755(7)
_cell_length_b 7.103(3)
_cell_length_c 14.877(11)
_cell_measurement_temperature 293(2)
_cell_volume 1222.3(13)
_computing_cell_refinement 'P3VAX (SIEMENS, 1990)'
_computing_data_collection 'P3VAX (SIEMENS, 1990)'
_computing_data_reduction 'XDISK (SIEMENS, 1990)'
_computing_molecular_graphics 'XP (SIEMENS, 1990)'
_computing_publication_material 'CIFTAB (Sheldrick, 1993)'
_computing_structure_refinement 'SHELXL-93 (Sheldrick, 1993)'
_computing_structure_solution 'SHELXS-86 (Sheldrick, 1990)'
_diffrn_ambient_temperature 293(2)
_diffrn_measurement_device 'Siemens R3M'
_diffrn_measurement_method \w
_diffrn_radiation_monochromator graphite
_diffrn_radiation_source 'normal-focus sealed tube'
_diffrn_radiation_type MoK\a
_diffrn_radiation_wavelength 0.71073
_diffrn_reflns_av_R_equivalents 0.0963
_diffrn_reflns_av_sigmaI/netI 0.0455
_diffrn_reflns_limit_h_max 15
_diffrn_reflns_limit_h_min 0
_diffrn_reflns_limit_k_max 6
_diffrn_reflns_limit_k_min 0
_diffrn_reflns_limit_l_max 16
_diffrn_reflns_limit_l_min -17
_diffrn_reflns_number 2131
_diffrn_reflns_theta_max 25.21
_diffrn_reflns_theta_min 2.76
_diffrn_standards_decay_% <1
_diffrn_standards_interval_count 97
_diffrn_standards_number 3
_exptl_absorpt_coefficient_mu 1.147
_exptl_absorpt_correction_type difabs
_exptl_crystal_colour yellow
_exptl_crystal_density_diffrn 1.621
_exptl_crystal_description needle
_exptl_crystal_F_000 610
_exptl_crystal_size_max 0.4
_exptl_crystal_size_mid 0.05
_exptl_crystal_size_min 0.05
_refine_diff_density_max 3.568
_refine_diff_density_min -3.258
_refine_diff_density_rms 0.294
_refine_ls_extinction_coef 0.0126(71)
_refine_ls_extinction_expression Fc^*^=kFc[1+0.001xFc^2^\l^3^/sin(2\q)]^-1/4^
_refine_ls_extinction_method SHELXL
_refine_ls_goodness_of_fit_all 1.106
_refine_ls_goodness_of_fit_obs 1.036
_refine_ls_hydrogen_treatment riding
_refine_ls_matrix_type full
_refine_ls_number_parameters 137
_refine_ls_number_reflns 1974
_refine_ls_number_restraints 0
_refine_ls_restrained_S_all 1.405
_refine_ls_restrained_S_obs 1.036
_refine_ls_R_factor_all 0.1739
_refine_ls_R_factor_obs 0.1228
_refine_ls_shift/esd_max -0.047
_refine_ls_shift/esd_mean 0.004
_refine_ls_structure_factor_coef Fsqd
_refine_ls_weighting_details 'w=1/[\s^2^(Fo^2^)+(0.2582P)^2^+15.3641P] where P=(Fo^2^+2Fc^2^)/3'
_refine_ls_weighting_scheme calc
_refine_ls_wR_factor_all 0.5063
_refine_ls_wR_factor_obs 0.3249
_reflns_number_observed 1497
_reflns_number_total 2035
_reflns_observed_criterion >2sigma(I)
_cod_data_source_file ic970238x_4.cif
_cod_data_source_block complex4
_cod_depositor_comments
;
The following automatic conversions were performed:

'_refine_ls_weighting_scheme' value 'calc
w=1/[\s^2^(Fo^2^)+(0.2582P)^2^+15.3641P] where P=(Fo^2^+2Fc^2^)/3'
was changed to 'calc'. New tag '_refine_ls_weighting_details' was
created. The value of the new tag was set to
'w=1/[\s^2^(Fo^2^)+(0.2582P)^2^+15.3641P] where P=(Fo^2^+2Fc^2^)/3'.

Automatic conversion script
Id: cif_fix_values 3143 2015-03-26 13:38:13Z robertas 
;
_cod_original_cell_volume 1222.3(12)
_cod_database_code 4324024

loop_
_symmetry_equiv_pos_as_xyz
'x, y, z'
'-x, y+1/2, -z'
'-x, -y, -z'
'x, -y-1/2, z'

loop_
_atom_site_aniso_label
_atom_site_aniso_U_11
_atom_site_aniso_U_22
_atom_site_aniso_U_33
_atom_site_aniso_U_23
_atom_site_aniso_U_13
_atom_site_aniso_U_12
Pd1 0.0388(11) 0.076(2) 0.0429(11) 0.000 0.0182(7) 0.000
Cl1 0.047(3) 0.066(5) 0.047(3) 0.000 0.017(2) 0.000
Cl2 0.047(3) 0.076(5) 0.054(3) 0.000 0.028(2) 0.000
P1 0.039(2) 0.063(4) 0.041(2) 0.000 0.019(2) 0.000
P2 0.044(3) 0.111(6) 0.040(3) 0.000 0.015(2) 0.000
O2 0.097(13) 0.066(12) 0.020(6) 0.000 0.001(7) 0.000
N1 0.047(6) 0.065(10) 0.064(7) 0.000(7) 0.028(6) -0.005(6)
N2 0.035(8) 0.027(11) 0.063(10) 0.000 0.006(7) 0.000
N3 0.085(10) 0.103(14) 0.061(8) 0.021(9) 0.038(7) 0.028(10)
N4 0.050(11) 0.137(25) 0.057(12) 0.000 0.018(9) 0.000
C1 0.043(6) 0.056(11) 0.050(7) 0.009(7) 0.018(6) 0.013(7)
C2 0.053(8) 0.123(19) 0.061(9) 0.000(11) 0.030(7) 0.003(10)
C3 0.041(10) 0.090(21) 0.065(13) 0.000 0.024(10) 0.000
C4 0.038(10) 0.102(22) 0.053(11) 0.000 0.018(9) 0.000
C4 0.072(10) 0.093(15) 0.054(8) 0.003(10) 0.023(8) 0.007(11)
C5 0.084(13) 0.157(27) 0.059(10) -0.005(14) 0.012(10) 0.032(16)
C6 0.045(12) 0.150(31) 0.062(14) 0.000 0.020(11) 0.000
C7 0.064(15) 0.152(34) 0.051(13) 0.000 0.018(12) 0.000

loop_
_atom_site_label
_atom_site_type_symbol
_atom_site_fract_x
_atom_site_fract_y
_atom_site_fract_z
_atom_site_U_iso_or_equiv
_atom_site_thermal_displace_type
_atom_site_occupancy
_atom_site_calc_flag
_atom_site_refinement_flags
_atom_site_disorder_group
Pd1 Pd 0.43870(12) 0.2500 0.42088(10) 0.0522(10) Uani 1 d S .
Cl1 Cl 0.5806(4) 0.2500 0.5864(4) 0.054(2) Uani 1 d S .
Cl2 Cl 0.5850(4) 0.2500 0.3632(4) 0.057(2) Uani 1 d S .
P1 P 0.2981(4) 0.2500 0.4722(4) 0.047(2) Uani 1 d S .
P2 P 0.3164(5) 0.2500 0.2579(4) 0.066(2) Uani 1 d S .
O1 O 0.3638(56) 0.7500 0.0197(47) 0.315(31) Uiso 1 d S .
H1C H 0.3955(56) 0.7500 -0.0109(47) 0.473 Uiso 1 d SR .
H1D H 0.2823(56) 0.7500 0.0034(47) 0.473 Uiso 1 d SR .
O2 O 0.0689(14) 0.7500 0.2098(8) 0.069(5) Uani 1 d S .
H2C H 0.0082(14) 0.7500 0.2201(8) 0.010(38) Uiso 1 d SR .
O3 O -0.1090(14) 0.4549 0.2103(8) 0.244(15) Uiso 1 d R .
H3B H -0.1408(14) 0.4932 0.2470(8) 0.366 Uiso 1 d R .
H3C H -0.1603(14) 0.4393 0.1516(8) 0.366 Uiso 1 d R .
O4 O 0.3678(33) 0.4380(61) 0.8281(28) 0.284(19) Uiso 1 d . .
H4E H 0.3445(33) 0.3598(61) 0.8590(28) 0.426 Uiso 1 d R .
H4F H 0.4346(33) 0.4059(61) 0.8340(28) 0.426 Uiso 1 d R .
N1 N 0.1141(10) 0.4241(21) 0.4862(9) 0.057(3) Uani 1 d . .
N2 N 0.2474(13) 0.2500 0.6301(13) 0.047(4) Uani 1 d S .
N3 N 0.2710(13) 0.4218(28) 0.0810(10) 0.081(5) Uani 1 d . .
N4 N 0.1114(17) 0.2500 0.0918(16) 0.083(7) Uani 1 d S .
C1 C 0.1958(11) 0.4482(25) 0.4415(10) 0.050(4) Uani 1 d . .
H1A H 0.2387(11) 0.5644(25) 0.4652(10) 0.075 Uiso 1 d R .
H1B H 0.1536(11) 0.4573(25) 0.3701(10) 0.075 Uiso 1 d R .
C2 C 0.1748(14) 0.4176(35) 0.5953(12) 0.077(6) Uani 1 d . .
H2A H 0.1181(14) 0.4210(35) 0.6228(12) 0.116 Uiso 1 d R .
H2B H 0.2232(14) 0.5284(35) 0.6185(12) 0.116 Uiso 1 d R .
C3 C 0.3516(18) 0.2500 0.6091(17) 0.065(7) Uani 1 d S .
H3A H 0.3978(18) 0.3598 0.6369(17) 0.078 Uiso 0.50 d PR .
C4 C 0.0485(17) 0.2500 0.4511(16) 0.064(7) Uani 1 d S .
H4A H 0.0147(17) 0.2500 0.3792(16) 0.097 Uiso 1 d SR .
H4B H -0.0146(17) 0.2500 0.4713(16) 0.097 Uiso 1 d SR .
C4 C 0.3378(15) 0.4459(32) 0.1894(11) 0.074(5) Uani 1 d . .
H4C H 0.3139(15) 0.5610(32) 0.2105(11) 0.111 Uiso 1 d R .
H4D H 0.4194(15) 0.4569(32) 0.2048(11) 0.111 Uiso 1 d R .
C5 C 0.1432(18) 0.4138(44) 0.0523(14) 0.106(9) Uani 1 d . .
H5A H 0.1194(18) 0.5254(44) 0.0764(14) 0.159 Uiso 1 d R .
H5B H 0.1031(18) 0.4133(44) -0.0194(14) 0.159 Uiso 1 d R .
C6 C 0.1535(20) 0.2500 0.1987(18) 0.087(10) Uani 1 d S .
H6A H 0.1255(20) 0.3595 0.2195(18) 0.104 Uiso 0.50 d PR .
C7 C 0.3022(24) 0.2500 0.0462(19) 0.091(10) Uani 1 d S .
H7A H 0.3851(24) 0.2500 0.0660(19) 0.137 Uiso 1 d SR .
H7B H 0.2649(24) 0.2500 -0.0257(19) 0.137 Uiso 1 d SR .

loop_
_atom_type_symbol
_atom_type_description
_atom_type_scat_dispersion_real
_atom_type_scat_dispersion_imag
_atom_type_scat_source
C C 0.0033 0.0016 'International Tables Vol C Tables 4.2.6.8 and 6.1.1.4'
H H 0.0000 0.0000 'International Tables Vol C Tables 4.2.6.8 and 6.1.1.4'
N N 0.0061 0.0033 'International Tables Vol C Tables 4.2.6.8 and 6.1.1.4'
O O 0.0106 0.0060 'International Tables Vol C Tables 4.2.6.8 and 6.1.1.4'
P P 0.1023 0.0942 'International Tables Vol C Tables 4.2.6.8 and 6.1.1.4'
Cl Cl 0.1484 0.1585 'International Tables Vol C Tables 4.2.6.8 and 6.1.1.4'
Pd Pd -0.9988 1.0072 'International Tables Vol C Tables 4.2.6.8 and 6.1.1.4'

loop_
_geom_angle_atom_site_label_1
_geom_angle_atom_site_label_2
_geom_angle_atom_site_label_3
_geom_angle
_geom_angle_site_symmetry_1
_geom_angle_site_symmetry_3
_geom_angle_publ_flag
P1 Pd1 P2 94.4(2) . . ?
P1 Pd1 Cl2 178.9(2) . . ?
P2 Pd1 Cl2 84.5(2) . . ?
P1 Pd1 Cl1 90.9(2) . . ?
P2 Pd1 Cl1 174.7(2) . . ?
Cl2 Pd1 Cl1 90.2(2) . . ?
C1 P1 C1 99.8(10) 4_565 . ?
C1 P1 C3 99.6(6) 4_565 . ?
C1 P1 C3 99.6(6) . . ?
C1 P1 Pd1 120.3(5) 4_565 . ?
C1 P1 Pd1 120.3(5) . . ?
C3 P1 Pd1 113.6(7) . . ?
C4 P2 C4 100.4(13) 4_565 . ?
C4 P2 C6 97.8(8) 4_565 . ?
C4 P2 C6 97.8(8) . . ?
C4 P2 Pd1 113.8(6) 4_565 . ?
C4 P2 Pd1 113.8(6) . . ?
C6 P2 Pd1 128.8(8) . . ?
C4 N1 C1 110.4(14) . . ?
C4 N1 C2 108.8(15) . . ?
C1 N1 C2 111.1(11) . . ?
C2 N2 C2 108.9(19) 4_565 . ?
C2 N2 C3 114.4(11) 4_565 . ?
C2 N2 C3 114.4(11) . . ?
C7 N3 C4 111.6(17) . . ?
C7 N3 C5 107.2(20) . . ?
C4 N3 C5 111.8(14) . . ?
C5 N4 C5 108.2(24) 4_565 . ?
C5 N4 C6 114.2(13) 4_565 . ?
C5 N4 C6 114.2(13) . . ?
N1 C1 P1 111.3(11) . . ?
N2 C2 N1 112.1(16) . . ?
N2 C3 P1 106.4(14) . . ?
N1 C4 N1 115.7(16) . 4_565 ?
N3 C4 P2 111.7(14) . . ?
N4 C5 N3 112.0(19) . . ?
N4 C6 P2 109.7(16) . . ?
N3 C7 N3 115.1(22) 4_565 . ?

loop_
_geom_bond_atom_site_label_1
_geom_bond_atom_site_label_2
_geom_bond_distance
_geom_bond_site_symmetry_2
_geom_bond_publ_flag
Pd1 P1 2.226(5) . ?
Pd1 P2 2.264(6) . ?
Pd1 Cl2 2.360(5) . ?
Pd1 Cl1 2.363(5) . ?
P1 C1 1.841(15) 4_565 ?
P1 C1 1.841(15) . ?
P1 C3 1.85(2) . ?
P2 C4 1.81(2) 4_565 ?
P2 C4 1.81(2) . ?
P2 C6 1.88(2) . ?
N1 C4 1.46(2) . ?
N1 C1 1.46(2) . ?
N1 C2 1.48(2) . ?
N2 C2 1.46(2) 4_565 ?
N2 C2 1.46(2) . ?
N2 C3 1.49(3) . ?
N3 C7 1.45(2) . ?
N3 C4 1.48(2) . ?
N3 C5 1.50(3) . ?
N4 C5 1.44(3) 4_565 ?
N4 C5 1.44(3) . ?
N4 C6 1.45(3) . ?
C4 N1 1.46(2) 4_565 ?
C7 N3 1.45(2) 4_565 ?
